data_4075652
loop_
_publ_author_name
'Piechaczyk, Olivier'
'Doux, Marjolaine'
'Ricard, Louis'
'le Floch, Pascal'

_publ_section_title
;
 Synthesis of 1-Phosphabarrelene Phosphine Sulfide Substituted
 Palladium(II) Complexes:&#x00A0; Application in the Catalyzed Suzuki
 Cross-Coupling Process and in the Allylation of Secondary Amines
;
_journal_issue 6
_journal_name_full Organometallics
_journal_page_first 1204
_journal_paper_doi 10.1021/om0490278
_journal_volume 24
_journal_year 2005
_chemical_formula_sum 'C40 H35 F3 O7 P2 Pd S2'
_chemical_formula_weight 917.14
_chemical_name_systematic
; 
 ? 
;
_space_group_IT_number 2
_symmetry_cell_setting triclinic
_symmetry_space_group_name_Hall '-P 1'
_symmetry_space_group_name_H-M 'P -1'
_atom_sites_solution_hydrogens geom
_atom_sites_solution_primary direct
_atom_sites_solution_secondary difmap
_audit_creation_method SHELXL-97
_cell_angle_alpha 92.4700(10)
_cell_angle_beta 101.4400(10)
_cell_angle_gamma 109.4600(10)
_cell_formula_units_Z 2
_cell_length_a 9.8490(10)
_cell_length_b 11.2220(10)
_cell_length_c 19.0690(10)
_cell_measurement_reflns_used 251
_cell_measurement_temperature 150.0(1)
_cell_measurement_theta_max 20.0
_cell_measurement_theta_min 3.0
_cell_volume 1934.1(3)
_computing_structure_refinement 'SHELXL-97 (Sheldrick, 1997)'
_computing_structure_solution 'SHELXS-97 (Sheldrick, 1990)'
_diffrn_ambient_temperature 150.0(1)
_diffrn_measured_fraction_theta_full 0.993
_diffrn_measured_fraction_theta_max 0.993
_diffrn_measurement_device_type KappaCCD
_diffrn_measurement_method 'phi and omega scans'
_diffrn_radiation_monochromator graphite
_diffrn_radiation_source 'fine-focus sealed tube'
_diffrn_radiation_type MoK\a
_diffrn_radiation_wavelength 0.71069
_diffrn_reflns_av_R_equivalents 0.0205
_diffrn_reflns_av_sigmaI/netI 0.0459
_diffrn_reflns_limit_h_max 13
_diffrn_reflns_limit_h_min -13
_diffrn_reflns_limit_k_max 15
_diffrn_reflns_limit_k_min -15
_diffrn_reflns_limit_l_max 25
_diffrn_reflns_limit_l_min -26
_diffrn_reflns_number 16812
_diffrn_reflns_theta_full 30.03
_diffrn_reflns_theta_max 30.03
_diffrn_reflns_theta_min 2.72
_exptl_absorpt_coefficient_mu 0.735
_exptl_absorpt_correction_T_max 0.9041
_exptl_absorpt_correction_T_min 0.8669
_exptl_absorpt_correction_type multi-scan
_exptl_crystal_colour 'pale yellow'
_exptl_crystal_density_diffrn 1.575
_exptl_crystal_density_method 'not measured'
_exptl_crystal_description block
_exptl_crystal_F_000 932
_exptl_crystal_size_max 0.20
_exptl_crystal_size_mid 0.16
_exptl_crystal_size_min 0.14
_refine_diff_density_max 0.914
_refine_diff_density_min -0.940
_refine_diff_density_rms 0.078
_refine_ls_extinction_method none
_refine_ls_goodness_of_fit_ref 1.030
_refine_ls_hydrogen_treatment mixed
_refine_ls_matrix_type full
_refine_ls_number_parameters 529
_refine_ls_number_reflns 11233
_refine_ls_number_restraints 0
_refine_ls_restrained_S_all 1.030
_refine_ls_R_factor_all 0.0450
_refine_ls_R_factor_gt 0.0342
_refine_ls_shift/su_max 0.001
_refine_ls_shift/su_mean 0.000
_refine_ls_structure_factor_coef Fsqd
_refine_ls_weighting_details 'calc w=1/[\s^2^(Fo^2^)+(0.0544P)^2^+0.0000P] where P=(Fo^2^+2Fc^2^)/3'
_refine_ls_weighting_scheme calc
_refine_ls_wR_factor_gt 0.0911
_refine_ls_wR_factor_ref 0.0959
_reflns_number_gt 9303
_reflns_number_total 11233
_reflns_threshold_expression >2sigma(I)
_cod_data_source_file om0490278si20041209_043611.cif
_cod_data_source_block pdbarallyl
_cod_depositor_comments
;
The following automatic conversions were performed:

'_symmetry_cell_setting' value 'Triclinic' changed to 'triclinic'
according to /home/saulius/struct/CIF-dictionaries/cif_core.dic
dictionary named 'cif_core.dic' version 2.4.1 from 2010-06-29.

Automatic conversion script
Id: cif_fix_values 1715 2011-07-08 13:25:40Z adriana 
;
_cod_original_sg_symbol_H-M 'P-1     '
_cod_database_code 4075652

loop_
_symmetry_equiv_pos_as_xyz
'x, y, z'
'-x, -y, -z'

loop_
_atom_site_label
_atom_site_type_symbol
_atom_site_fract_x
_atom_site_fract_y
_atom_site_fract_z
_atom_site_U_iso_or_equiv
_atom_site_adp_type
_atom_site_occupancy
_atom_site_symmetry_multiplicity
_atom_site_calc_flag
_atom_site_refinement_flags
_atom_site_disorder_assembly
_atom_site_disorder_group
Pd1 Pd 0.287316(16) -0.157021(11) 0.200915(7) 0.02129(5) Uani 1 1 d . . .
S1 S 0.09913(5) -0.08591(4) 0.13788(2) 0.02571(10) Uani 1 1 d . A .
P1 P 0.39714(5) 0.03496(4) 0.26724(2) 0.01822(9) Uani 1 1 d . A .
P2 P 0.22358(5) 0.09522(4) 0.13350(2) 0.01912(10) Uani 1 1 d . . .
O1 O 0.71660(19) 0.03208(16) 0.22173(8) 0.0422(4) Uani 1 1 d . . .
O2 O 0.75807(16) 0.01638(13) 0.33981(7) 0.0305(3) Uani 1 1 d . . .
O3 O 0.81167(16) 0.43133(13) 0.38950(8) 0.0321(3) Uani 1 1 d . A .
O4 O 0.88403(15) 0.29902(12) 0.32653(8) 0.0291(3) Uani 1 1 d . A .
C1 C 0.3480(2) 0.15763(15) 0.21954(9) 0.0191(3) Uani 1 1 d . A .
C2 C 0.4034(2) 0.27337(16) 0.25707(9) 0.0198(3) Uani 1 1 d . . .
C3 C 0.5029(2) 0.28342(15) 0.33206(9) 0.0193(3) Uani 1 1 d . A .
H3 H 0.5414 0.3731 0.3559 0.023 Uiso 1 1 calc R . .
C4 C 0.4099(2) 0.19366(16) 0.37765(9) 0.0205(3) Uani 1 1 d . . .
C5 C 0.3516(2) 0.06873(16) 0.35333(9) 0.0194(3) Uani 1 1 d . A .
C6 C 0.5963(2) 0.12088(16) 0.29455(9) 0.0190(3) Uani 1 1 d . . .
C7 C 0.6308(2) 0.24073(16) 0.32337(9) 0.0194(3) Uani 1 1 d . A .
C8 C 0.2066(9) -0.3519(8) 0.1415(2) 0.0289(11) Uani 0.67 1 d P A 1
H8A H 0.0982 -0.3965 0.1276 0.035 Uiso 0.67 1 calc PR A 1
H8B H 0.2597 -0.3664 0.1049 0.035 Uiso 0.67 1 calc PR A 1
C9 C 0.2777(4) -0.3462(3) 0.2160(2) 0.0369(7) Uani 0.67 1 d P A 1
H9 H 0.2270 -0.3997 0.2468 0.044 Uiso 0.67 1 calc PR A 1
C10 C 0.4273(9) -0.2580(8) 0.2434(5) 0.0382(13) Uani 0.67 1 d P A 1
H10A H 0.5018 -0.2621 0.2162 0.046 Uiso 0.67 1 calc PR A 1
H10B H 0.4648 -0.2450 0.2963 0.046 Uiso 0.67 1 calc PR A 1
C8A C 0.217(2) -0.3472(17) 0.1600(7) 0.0289(11) Uani 0.33 1 d P A 2
H8A1 H 0.1484 -0.4076 0.1845 0.035 Uiso 0.33 1 calc PR A 2
H8A2 H 0.1864 -0.3656 0.1068 0.035 Uiso 0.33 1 calc PR A 2
C9A C 0.3619(8) -0.3190(5) 0.1886(4) 0.0369(7) Uani 0.33 1 d P A 2
H9A H 0.4292 -0.3312 0.1620 0.044 Uiso 0.33 1 calc PR A 2
C10A C 0.401(2) -0.2732(19) 0.2569(12) 0.0382(13) Uani 0.33 1 d P A 2
H10C H 0.5084 -0.2308 0.2771 0.046 Uiso 0.33 1 calc PR A 2
H10D H 0.3496 -0.3281 0.2898 0.046 Uiso 0.33 1 calc PR A 2
C11 C 0.3284(2) 0.10838(16) 0.06556(9) 0.0211(3) Uani 1 1 d . A .
C12 C 0.4650(2) 0.20452(18) 0.07328(11) 0.0297(4) Uani 1 1 d . . .
H12 H 0.5072(10) 0.2601(13) 0.1152(10) 0.036 Uiso 1 1 calc R A .
C13 C 0.5367(3) 0.2155(2) 0.01679(12) 0.0361(5) Uani 1 1 d . A .
H13 H 0.623(3) 0.2763(18) 0.02099(17) 0.043 Uiso 1 1 calc R . .
C14 C 0.4743(2) 0.1323(2) -0.04582(11) 0.0336(5) Uani 1 1 d . . .
H14 H 0.5226(13) 0.1399(3) -0.0821(10) 0.040 Uiso 1 1 calc R A .
C15 C 0.3390(3) 0.0379(2) -0.05328(11) 0.0331(5) Uani 1 1 d . A .
H15 H 0.3025(11) -0.0094(14) -0.0897(11) 0.040 Uiso 1 1 calc R . .
C16 C 0.2660(2) 0.02493(18) 0.00231(10) 0.0287(4) Uani 1 1 d . . .
H16 H 0.172(2) -0.0421(16) -0.00272(16) 0.034 Uiso 1 1 calc R A .
C17 C 0.1084(2) 0.19022(16) 0.11331(9) 0.0218(4) Uani 1 1 d . A .
C18 C 0.1176(2) 0.26224(17) 0.05565(10) 0.0261(4) Uani 1 1 d . . .
H18 H 0.1797(16) 0.2583(2) 0.0254(8) 0.031 Uiso 1 1 calc R A .
C19 C 0.0333(2) 0.33989(19) 0.04387(11) 0.0327(5) Uani 1 1 d . A .
H19 H 0.0377(3) 0.3863(13) 0.0061(10) 0.039 Uiso 1 1 calc R . .
C20 C -0.0569(2) 0.34688(19) 0.08925(12) 0.0341(5) Uani 1 1 d . . .
H20 H -0.1094(15) 0.3996(15) 0.0820(2) 0.041 Uiso 1 1 calc R A .
C21 C -0.0682(2) 0.27395(19) 0.14599(12) 0.0326(5) Uani 1 1 d . A .
H21 H -0.1251(17) 0.2777(2) 0.1732(8) 0.039 Uiso 1 1 calc R . .
C22 C 0.0137(2) 0.19518(18) 0.15804(11) 0.0281(4) Uani 1 1 d . . .
H22 H 0.0060(3) 0.1469(12) 0.1948(9) 0.034 Uiso 1 1 calc R A .
C23 C 0.3783(2) 0.39337(16) 0.23750(10) 0.0233(4) Uani 1 1 d . A .
H23A H 0.3325 0.3831 0.1860 0.035 Uiso 1 1 calc R . .
H23B H 0.4732 0.4640 0.2480 0.035 Uiso 1 1 calc R . .
H23C H 0.3129 0.4115 0.2657 0.035 Uiso 1 1 calc R . .
C24 C 0.6979(2) 0.05389(16) 0.28032(9) 0.0224(4) Uani 1 1 d . A .
C25 C 0.8580(3) -0.0503(2) 0.33163(13) 0.0414(5) Uani 1 1 d . . .
H25A H 0.8021 -0.1331 0.3030 0.062 Uiso 1 1 calc R . .
H25B H 0.9069 -0.0631 0.3792 0.062 Uiso 1 1 calc R . .
H25C H 0.9326 0.0001 0.3071 0.062 Uiso 1 1 calc R . .
C26 C 0.7839(2) 0.33507(16) 0.35018(9) 0.0223(4) Uani 1 1 d . . .
C27 C 1.0342(2) 0.3882(2) 0.34727(14) 0.0410(5) Uani 1 1 d . . .
H27A H 1.0418 0.4645 0.3229 0.061 Uiso 1 1 calc R A .
H27B H 1.1014 0.3486 0.3334 0.061 Uiso 1 1 calc R . .
H27C H 1.0611 0.4119 0.3996 0.061 Uiso 1 1 calc R . .
C28 C 0.3951(2) 0.25281(16) 0.44579(9) 0.0227(4) Uani 1 1 d . A .
C29 C 0.2581(3) 0.22602(19) 0.46276(11) 0.0297(4) Uani 1 1 d . . .
H29 H 0.184(2) 0.1806(13) 0.4344(8) 0.036 Uiso 1 1 calc R A .
C30 C 0.2472(3) 0.2768(2) 0.52822(12) 0.0389(5) Uani 1 1 d . A .
H30 H 0.161(3) 0.2606(6) 0.5383(3) 0.047 Uiso 1 1 calc R . .
C31 C 0.3727(3) 0.3530(2) 0.57728(12) 0.0395(6) Uani 1 1 d . . .
H31 H 0.3652(4) 0.3849(9) 0.6211(12) 0.047 Uiso 1 1 calc R A .
C32 C 0.5091(3) 0.38157(19) 0.56097(11) 0.0371(5) Uani 1 1 d . A .
H32 H 0.603(2) 0.4388(14) 0.5980(9) 0.045 Uiso 1 1 calc R . .
C33 C 0.5211(2) 0.33374(17) 0.49475(10) 0.0275(4) Uani 1 1 d . . .
H33 H 0.604(2) 0.3535(6) 0.4843(3) 0.033 Uiso 1 1 calc R A .
C34 C 0.2718(2) -0.03901(16) 0.38908(9) 0.0203(3) Uani 1 1 d . . .
C35 C 0.1553(2) -0.14426(16) 0.34958(10) 0.0226(4) Uani 1 1 d . A .
H35 H 0.1269(7) -0.14503(17) 0.3041(11) 0.027 Uiso 1 1 calc R . .
C36 C 0.0851(2) -0.24757(17) 0.38289(10) 0.0269(4) Uani 1 1 d . . .
H36 H 0.0096(18) -0.3141(16) 0.3567(6) 0.032 Uiso 1 1 calc R A .
C37 C 0.1306(2) -0.24849(19) 0.45580(11) 0.0300(4) Uani 1 1 d . A .
H37 H 0.0830(12) -0.3231(18) 0.4792(6) 0.036 Uiso 1 1 calc R . .
C38 C 0.2441(2) -0.14372(18) 0.49627(10) 0.0296(4) Uani 1 1 d . . .
H38 H 0.2753(8) -0.14319(18) 0.5487(12) 0.036 Uiso 1 1 calc R A .
C39 C 0.3136(2) -0.04027(18) 0.46348(10) 0.0246(4) Uani 1 1 d . A .
H39 H 0.3903(17) 0.0305(16) 0.4917(6) 0.030 Uiso 1 1 calc R . .
S5 S 0.77082(6) 0.55797(4) 0.21078(3) 0.02669(11) Uani 1 1 d . . .
F1 F 0.7309(2) 0.54218(16) 0.06958(7) 0.0592(4) Uani 1 1 d . . .
F2 F 0.54614(16) 0.55422(15) 0.10892(8) 0.0542(4) Uani 1 1 d . . .
F3 F 0.74064(19) 0.72079(14) 0.11987(9) 0.0648(5) Uani 1 1 d . . .
O5 O 0.70379(17) 0.42162(12) 0.20515(7) 0.0331(3) Uani 1 1 d . . .
O6 O 0.72190(18) 0.62711(14) 0.25975(8) 0.0402(4) Uani 1 1 d . . .
O7 O 0.92726(17) 0.60406(15) 0.21458(9) 0.0444(4) Uani 1 1 d . . .
C40 C 0.6932(3) 0.5952(2) 0.12294(12) 0.0363(5) Uani 1 1 d . . .

loop_
_atom_site_aniso_label
_atom_site_aniso_U_11
_atom_site_aniso_U_22
_atom_site_aniso_U_33
_atom_site_aniso_U_23
_atom_site_aniso_U_13
_atom_site_aniso_U_12
Pd1 0.02515(9) 0.01718(7) 0.02186(8) 0.00148(5) 0.00785(6) 0.00647(6)
S1 0.0239(2) 0.0219(2) 0.0265(2) 0.00426(17) 0.00338(18) 0.00294(18)
P1 0.0211(2) 0.0179(2) 0.0169(2) 0.00187(15) 0.00560(17) 0.00760(17)
P2 0.0194(2) 0.0201(2) 0.0177(2) 0.00260(15) 0.00428(17) 0.00657(17)
O1 0.0535(11) 0.0635(10) 0.0245(8) 0.0024(7) 0.0145(7) 0.0367(9)
O2 0.0377(9) 0.0361(7) 0.0294(7) 0.0103(6) 0.0115(6) 0.0251(7)
O3 0.0251(8) 0.0295(7) 0.0357(8) -0.0067(6) 0.0061(6) 0.0035(6)
O4 0.0206(7) 0.0279(7) 0.0397(8) 0.0026(6) 0.0103(6) 0.0079(6)
C1 0.0201(9) 0.0205(8) 0.0184(8) 0.0040(6) 0.0059(6) 0.0082(7)
C2 0.0196(9) 0.0214(8) 0.0202(8) 0.0049(6) 0.0074(7) 0.0076(7)
C3 0.0212(9) 0.0177(7) 0.0187(8) 0.0005(6) 0.0049(7) 0.0065(7)
C4 0.0193(9) 0.0235(8) 0.0194(8) 0.0019(6) 0.0040(7) 0.0089(7)
C5 0.0194(9) 0.0244(8) 0.0168(8) 0.0023(6) 0.0064(6) 0.0095(7)
C6 0.0211(9) 0.0237(8) 0.0149(8) 0.0048(6) 0.0062(6) 0.0095(7)
C7 0.0198(9) 0.0230(8) 0.0163(8) 0.0040(6) 0.0048(6) 0.0079(7)
C8 0.0377(17) 0.0191(11) 0.024(3) -0.014(2) 0.012(2) 0.0025(11)
C9 0.0415(19) 0.0158(11) 0.059(2) 0.0046(11) 0.0193(15) 0.0121(12)
C10 0.033(4) 0.026(2) 0.064(4) 0.017(2) 0.0151(18) 0.017(2)
C8A 0.0377(17) 0.0191(11) 0.024(3) -0.014(2) 0.012(2) 0.0025(11)
C9A 0.0415(19) 0.0158(11) 0.059(2) 0.0046(11) 0.0193(15) 0.0121(12)
C10A 0.033(4) 0.026(2) 0.064(4) 0.017(2) 0.0151(18) 0.017(2)
C11 0.0224(9) 0.0225(8) 0.0202(8) 0.0028(6) 0.0060(7) 0.0095(7)
C12 0.0268(11) 0.0318(10) 0.0263(10) -0.0034(7) 0.0085(8) 0.0045(8)
C13 0.0250(11) 0.0422(12) 0.0369(12) 0.0054(9) 0.0130(9) 0.0026(9)
C14 0.0373(13) 0.0430(12) 0.0288(10) 0.0086(8) 0.0185(9) 0.0181(10)
C15 0.0413(13) 0.0370(11) 0.0201(9) -0.0018(8) 0.0086(8) 0.0122(9)
C16 0.0293(11) 0.0299(9) 0.0221(9) -0.0002(7) 0.0052(8) 0.0050(8)
C17 0.0188(9) 0.0224(8) 0.0224(9) 0.0012(6) 0.0017(7) 0.0067(7)
C18 0.0279(10) 0.0287(9) 0.0239(9) 0.0053(7) 0.0078(8) 0.0110(8)
C19 0.0354(12) 0.0303(10) 0.0331(11) 0.0080(8) 0.0032(9) 0.0145(9)
C20 0.0262(11) 0.0268(10) 0.0485(13) 0.0014(8) 0.0023(9) 0.0123(8)
C21 0.0254(11) 0.0363(11) 0.0398(12) -0.0009(8) 0.0122(9) 0.0132(9)
C22 0.0251(10) 0.0316(10) 0.0294(10) 0.0060(8) 0.0092(8) 0.0103(8)
C23 0.0240(10) 0.0209(8) 0.0271(9) 0.0053(7) 0.0075(7) 0.0093(7)
C24 0.0236(9) 0.0216(8) 0.0229(9) 0.0020(6) 0.0076(7) 0.0078(7)
C25 0.0432(14) 0.0459(13) 0.0514(14) 0.0134(10) 0.0149(11) 0.0332(11)
C26 0.0222(9) 0.0249(8) 0.0206(8) 0.0060(6) 0.0061(7) 0.0077(7)
C27 0.0211(11) 0.0421(12) 0.0592(15) 0.0096(10) 0.0135(10) 0.0075(9)
C28 0.0312(10) 0.0229(8) 0.0195(8) 0.0041(6) 0.0103(7) 0.0139(7)
C29 0.0336(11) 0.0288(9) 0.0307(10) 0.0042(8) 0.0115(9) 0.0133(9)
C30 0.0483(14) 0.0430(12) 0.0429(13) 0.0131(10) 0.0312(11) 0.0257(11)
C31 0.0694(18) 0.0345(11) 0.0277(11) 0.0046(8) 0.0243(11) 0.0272(12)
C32 0.0564(15) 0.0303(10) 0.0239(10) -0.0024(8) 0.0072(10) 0.0160(10)
C33 0.0311(11) 0.0269(9) 0.0255(9) 0.0013(7) 0.0091(8) 0.0102(8)
C34 0.0212(9) 0.0229(8) 0.0212(8) 0.0042(6) 0.0081(7) 0.0113(7)
C35 0.0235(10) 0.0278(9) 0.0186(8) 0.0037(6) 0.0072(7) 0.0101(7)
C36 0.0224(10) 0.0245(9) 0.0317(10) 0.0025(7) 0.0069(8) 0.0052(8)
C37 0.0320(11) 0.0305(10) 0.0314(10) 0.0119(8) 0.0137(8) 0.0110(8)
C38 0.0342(12) 0.0343(10) 0.0233(10) 0.0094(7) 0.0081(8) 0.0141(9)
C39 0.0235(10) 0.0271(9) 0.0227(9) 0.0036(7) 0.0037(7) 0.0089(8)
S5 0.0250(2) 0.0272(2) 0.0279(2) 0.00133(17) 0.00832(19) 0.00794(19)
F1 0.0832(12) 0.0841(11) 0.0329(7) 0.0175(7) 0.0248(8) 0.0503(10)
F2 0.0345(8) 0.0764(10) 0.0532(9) 0.0243(7) 0.0056(7) 0.0220(7)
F3 0.0717(12) 0.0434(8) 0.0900(12) 0.0384(8) 0.0288(10) 0.0239(8)
O5 0.0386(9) 0.0265(7) 0.0333(8) 0.0044(6) 0.0062(6) 0.0110(6)
O6 0.0437(10) 0.0355(8) 0.0413(9) -0.0075(6) 0.0191(7) 0.0095(7)
O7 0.0247(8) 0.0557(10) 0.0480(10) 0.0009(8) 0.0104(7) 0.0071(7)
C40 0.0397(13) 0.0373(11) 0.0417(12) 0.0157(9) 0.0165(10) 0.0204(10)

loop_
_atom_type_symbol
_atom_type_description
_atom_type_scat_dispersion_real
_atom_type_scat_dispersion_imag
_atom_type_scat_source
C C 0.0033 0.0016 'International Tables Vol C Tables 4.2.6.8 and 6.1.1.4'
H H 0.0000 0.0000 'International Tables Vol C Tables 4.2.6.8 and 6.1.1.4'
F F 0.0171 0.0103 'International Tables Vol C Tables 4.2.6.8 and 6.1.1.4'
O O 0.0106 0.0060 'International Tables Vol C Tables 4.2.6.8 and 6.1.1.4'
P P 0.1023 0.0942 'International Tables Vol C Tables 4.2.6.8 and 6.1.1.4'
Pd Pd -0.9988 1.0072 'International Tables Vol C Tables 4.2.6.8 and 6.1.1.4'
S S 0.1246 0.1234 'International Tables Vol C Tables 4.2.6.8 and 6.1.1.4'

loop_
_geom_angle_atom_site_label_1
_geom_angle_atom_site_label_2
_geom_angle_atom_site_label_3
_geom_angle
C8A Pd1 C10 64.3(6)
C8A Pd1 C9 30.7(5)
C10 Pd1 C9 39.9(2)
C8A Pd1 C10A 63.0(8)
C10 Pd1 C10A 10.7(4)
C9 Pd1 C10A 34.9(6)
C8A Pd1 C9A 36.6(6)
C10 Pd1 C9A 31.2(3)
C9 Pd1 C9A 27.61(19)
C10A Pd1 C9A 35.0(6)
C8A Pd1 C8 8.2(6)
C10 Pd1 C8 69.9(3)
C9 Pd1 C8 38.5(2)
C10A Pd1 C8 69.7(6)
C9A Pd1 C8 40.4(3)
C8A Pd1 P1 166.1(5)
C10 Pd1 P1 102.5(3)
C9 Pd1 P1 135.64(10)
C10A Pd1 P1 103.2(6)
C9A Pd1 P1 131.88(19)
C8 Pd1 P1 172.3(2)
C8A Pd1 S1 103.4(5)
C10 Pd1 S1 167.7(3)
C9 Pd1 S1 128.83(10)
C10A Pd1 S1 162.6(5)
C9A Pd1 S1 137.18(19)
C8 Pd1 S1 97.9(2)
P1 Pd1 S1 89.703(17)
P2 S1 Pd1 98.99(2)
C1 P1 C6 97.40(8)
C1 P1 C5 98.44(8)
C6 P1 C5 97.38(8)
C1 P1 Pd1 110.91(6)
C6 P1 Pd1 125.59(6)
C5 P1 Pd1 121.68(6)
C11 P2 C1 109.09(8)
C11 P2 C17 107.63(8)
C1 P2 C17 108.91(8)
C11 P2 S1 112.20(6)
C1 P2 S1 108.67(6)
C17 P2 S1 110.29(6)
C24 O2 C25 115.89(16)
C26 O4 C27 115.48(15)
C2 C1 P2 132.81(14)
C2 C1 P1 114.36(13)
P2 C1 P1 112.66(9)
C1 C2 C23 129.13(16)
C1 C2 C3 115.35(15)
C23 C2 C3 115.49(14)
C7 C3 C2 108.84(14)
C7 C3 C4 109.23(14)
C2 C3 C4 108.21(14)
C7 C3 H3 110.2
C2 C3 H3 110.2
C4 C3 H3 110.2
C5 C4 C28 125.53(16)
C5 C4 C3 117.54(15)
C28 C4 C3 116.92(14)
C4 C5 C34 128.96(15)
C4 C5 P1 111.78(13)
C34 C5 P1 119.01(12)
C7 C6 C24 128.50(17)
C7 C6 P1 113.10(13)
C24 C6 P1 118.36(12)
C6 C7 C26 125.70(17)
C6 C7 C3 117.00(16)
C26 C7 C3 117.26(14)
C9 C8 Pd1 66.9(2)
C9 C8 H8A 117.0
Pd1 C8 H8A 117.0
C9 C8 H8B 117.0
Pd1 C8 H8B 117.0
H8A C8 H8B 114.0
C8 C9 C10 119.4(5)
C8 C9 Pd1 74.5(3)
C10 C9 Pd1 70.0(4)
C8 C9 H9 120.3
C10 C9 H9 120.3
Pd1 C9 H9 127.1
C9 C10 Pd1 70.1(4)
C9 C10 H10A 116.6
Pd1 C10 H10A 116.6
C9 C10 H10B 116.6
Pd1 C10 H10B 116.6
H10A C10 H10B 113.6
C9A C8A Pd1 76.6(8)
C9A C8A H8A1 115.8
Pd1 C8A H8A1 115.8
C9A C8A H8A2 115.8
Pd1 C8A H8A2 115.8
H8A1 C8A H8A2 112.8
C10A C9A C8A 113.3(11)
C10A C9A Pd1 71.5(10)
C8A C9A Pd1 66.8(8)
C10A C9A H9A 123.3
C8A C9A H9A 123.3
Pd1 C9A H9A 130.4
C9A C10A Pd1 73.6(10)
C9A C10A H10C 116.2
Pd1 C10A H10C 116.2
C9A C10A H10D 116.2
Pd1 C10A H10D 116.2
H10C C10A H10D 113.2
C16 C11 C12 120.15(17)
C16 C11 P2 118.43(15)
C12 C11 P2 121.29(13)
C13 C12 C11 118.82(18)
C13 C12 H12 120.6
C11 C12 H12 120.6
C14 C13 C12 120.7(2)
C14 C13 H13 119.6
C12 C13 H13 119.6
C15 C14 C13 120.2(2)
C15 C14 H14 119.9
C13 C14 H14 119.9
C14 C15 C16 120.04(19)
C14 C15 H15 120.0
C16 C15 H15 120.0
C15 C16 C11 120.07(19)
C15 C16 H16 120.0
C11 C16 H16 120.0
C18 C17 C22 120.11(18)
C18 C17 P2 120.67(15)
C22 C17 P2 119.17(14)
C19 C18 C17 119.29(19)
C19 C18 H18 120.4
C17 C18 H18 120.4
C20 C19 C18 120.3(2)
C20 C19 H19 119.8
C18 C19 H19 119.8
C19 C20 C21 120.6(2)
C19 C20 H20 119.7
C21 C20 H20 119.7
C22 C21 C20 119.9(2)
C22 C21 H21 120.1
C20 C21 H21 120.1
C21 C22 C17 119.81(19)
C21 C22 H22 120.1
C17 C22 H22 120.1
C2 C23 H23A 109.5
C2 C23 H23B 109.5
H23A C23 H23B 109.5
C2 C23 H23C 109.5
H23A C23 H23C 109.5
H23B C23 H23C 109.5
O1 C24 O2 124.59(18)
O1 C24 C6 123.73(17)
O2 C24 C6 111.60(14)
O2 C25 H25A 109.5
O2 C25 H25B 109.5
H25A C25 H25B 109.5
O2 C25 H25C 109.5
H25A C25 H25C 109.5
H25B C25 H25C 109.5
O3 C26 O4 124.66(17)
O3 C26 C7 123.23(17)
O4 C26 C7 112.10(15)
O4 C27 H27A 109.5
O4 C27 H27B 109.5
H27A C27 H27B 109.5
O4 C27 H27C 109.5
H27A C27 H27C 109.5
H27B C27 H27C 109.5
C29 C28 C33 119.10(17)
C29 C28 C4 121.06(17)
C33 C28 C4 119.81(18)
C30 C29 C28 120.3(2)
C30 C29 H29 119.9
C28 C29 H29 119.9
C31 C30 C29 120.2(2)
C31 C30 H30 119.9
C29 C30 H30 119.9
C32 C31 C30 120.2(2)
C32 C31 H31 119.9
C30 C31 H31 119.9
C31 C32 C33 120.1(2)
C31 C32 H32 119.9
C33 C32 H32 119.9
C32 C33 C28 120.0(2)
C32 C33 H33 120.0
C28 C33 H33 120.0
C35 C34 C39 117.77(17)
C35 C34 C5 121.35(16)
C39 C34 C5 120.85(16)
C36 C35 C34 121.16(17)
C36 C35 H35 119.4
C34 C35 H35 119.4
C37 C36 C35 120.16(18)
C37 C36 H36 119.9
C35 C36 H36 119.9
C36 C37 C38 119.58(18)
C36 C37 H37 120.2
C38 C37 H37 120.2
C39 C38 C37 120.47(18)
C39 C38 H38 119.8
C37 C38 H38 119.8
C38 C39 C34 120.83(17)
C38 C39 H39 119.6
C34 C39 H39 119.6
O7 S5 O6 115.47(10)
O7 S5 O5 114.78(10)
O6 S5 O5 114.74(9)
O7 S5 C40 103.37(10)
O6 S5 C40 102.91(10)
O5 S5 C40 103.12(9)
F1 C40 F2 107.1(2)
F1 C40 F3 107.26(19)
F2 C40 F3 107.44(18)
F1 C40 S5 112.12(15)
F2 C40 S5 111.68(15)
F3 C40 S5 110.96(16)

loop_
_geom_bond_atom_site_label_1
_geom_bond_atom_site_label_2
_geom_bond_distance
Pd1 C8A 2.074(17)
Pd1 C10 2.126(10)
Pd1 C9 2.128(3)
Pd1 C10A 2.17(2)
Pd1 C9A 2.196(6)
Pd1 C8 2.229(7)
Pd1 P1 2.2541(5)
Pd1 S1 2.3877(5)
S1 P2 2.0090(6)
P1 C1 1.8260(17)
P1 C6 1.8279(19)
P1 C5 1.8415(17)
P2 C11 1.7922(19)
P2 C1 1.7931(17)
P2 C17 1.8000(18)
O1 C24 1.196(2)
O2 C24 1.325(2)
O2 C25 1.447(2)
O3 C26 1.207(2)
O4 C26 1.329(2)
O4 C27 1.447(2)
C1 C2 1.338(2)
C2 C23 1.497(2)
C2 C3 1.541(2)
C3 C7 1.523(3)
C3 C4 1.545(2)
C3 H3 1.0000
C4 C5 1.346(2)
C4 C28 1.488(2)
C5 C34 1.482(2)
C6 C7 1.336(2)
C6 C24 1.493(3)
C7 C26 1.497(2)
C8 C9 1.441(7)
C8 H8A 0.9900
C8 H8B 0.9900
C9 C10 1.450(10)
C9 H9 0.9500
C10 H10A 0.9900
C10 H10B 0.9900
C8A C9A 1.35(2)
C8A H8A1 0.9900
C8A H8A2 0.9900
C9A C10A 1.31(2)
C9A H9A 0.9500
C10A H10C 0.9900
C10A H10D 0.9900
C11 C16 1.391(2)
C11 C12 1.392(3)
C12 C13 1.389(3)
C12 H12 0.9240
C13 C14 1.380(3)
C13 H13 0.8820
C14 C15 1.375(3)
C14 H14 0.9053
C15 C16 1.381(3)
C15 H15 0.7978
C16 H16 0.9647
C17 C18 1.392(3)
C17 C22 1.395(3)
C18 C19 1.387(3)
C18 H18 0.9298
C19 C20 1.375(3)
C19 H19 0.9069
C20 C21 1.384(3)
C20 H20 0.9051
C21 C22 1.380(3)
C21 H21 0.8460
C22 H22 0.9043
C23 H23A 0.9800
C23 H23B 0.9800
C23 H23C 0.9800
C25 H25A 0.9800
C25 H25B 0.9800
C25 H25C 0.9800
C27 H27A 0.9800
C27 H27B 0.9800
C27 H27C 0.9800
C28 C29 1.388(3)
C28 C33 1.398(3)
C29 C30 1.388(3)
C29 H29 0.8087
C30 C31 1.379(3)
C30 H30 0.8676
C31 C32 1.375(3)
C31 H31 0.9217
C32 C33 1.393(3)
C32 H32 1.0370
C33 H33 0.8393
C34 C35 1.398(2)
C34 C39 1.399(2)
C35 C36 1.389(3)
C35 H35 0.8560
C36 C37 1.375(3)
C36 H36 0.9006
C37 C38 1.389(3)
C37 H37 0.9873
C38 C39 1.382(3)
C38 H38 0.9859
C39 H39 0.9444
S5 O7 1.4381(16)
S5 O6 1.4393(15)
S5 O5 1.4399(14)
S5 C40 1.824(2)
F1 C40 1.331(3)
F2 C40 1.332(3)
F3 C40 1.337(2)
